data_9001000
loop_
_publ_author_name
'Alexander, V. D.'
'Griffen, D. T.'
'Martin, T. J.'

_publ_section_title
;
 Crystal chemistry of some Fe- and Ti-poor dumortierites
 Sample: #2, BYU 12-5027, from Yuma Co., Arizona, USA
;
_journal_name_full 'American Mineralogist'
_journal_page_first 786
_journal_page_last 794
_journal_volume 71
_journal_year 1986
_chemical_formula_sum 'Al6.81 B O18 Si2.98'
_chemical_name_mineral Dumortierite
_space_group_IT_number 62
_symmetry_space_group_name_Hall '-P 2n 2a'
_symmetry_space_group_name_H-M 'P m c n'
_cell_angle_alpha 90
_cell_angle_beta 90
_cell_angle_gamma 90
_cell_length_a 11.786
_cell_length_b 20.209
_cell_length_c 4.692
_cell_formula_units_Z 4
_cell_volume 1117.556
_database_code_amcsd 0001022
_exptl_crystal_density_diffrn 3.365
_cod_original_formula_sum 'Si2.98 Al6.81 B O18'
_cod_database_code 9001000

loop_
_space_group_symop_operation_xyz
x,y,z
1/2-x,y,z
1/2+x,-y,-z
1/2+x,1/2+y,1/2-z
1/2-x,1/2-y,1/2+z
x,1/2-y,1/2+z
-x,1/2+y,1/2-z
-x,-y,-z

loop_
_atom_site_aniso_label
_atom_site_aniso_U_11
_atom_site_aniso_U_22
_atom_site_aniso_U_33
_atom_site_aniso_U_12
_atom_site_aniso_U_13
_atom_site_aniso_U_23
Si1 0.00420 0.01140 0.00310 0.00000 0.00000 0.00090
Si2 0.00820 0.00700 0.00320 -0.00040 0.00040 0.00030
Al1 0.00670 0.01220 0.08360 0.00000 0.00000 -0.00430
Al2 0.00440 0.00580 0.00260 0.00030 -0.00030 -0.00040
Al3 0.00440 0.00480 0.00180 -0.00060 0.00000 0.00010
Al4 0.00730 0.00750 0.00530 0.00110 -0.00050 -0.00020
B 0.00300 0.00120 0.01140 0.00000 0.00000 0.00030
O1 0.00580 0.02130 0.00600 0.00000 0.00000 -0.00380
O2 0.01020 0.02160 0.00990 0.00000 0.00000 0.00240
O3 0.00760 0.01710 0.00450 -0.00060 0.00020 0.00220
O4 0.01040 0.01430 0.00540 -0.00250 0.00210 -0.00180
O5 0.01350 0.00700 0.00610 -0.00090 -0.00150 0.00050
O6 0.01370 0.00930 0.00660 -0.00210 0.00300 -0.00180
O7 0.01540 0.01290 0.00910 0.00160 -0.00230 0.00090
O8 0.00380 0.01020 0.02120 0.00000 0.00000 -0.00320
O9 0.00590 0.01090 0.01190 -0.00410 0.00110 -0.00210
O10 0.00480 0.01450 0.00600 0.00000 0.00000 -0.00220
O11 0.00570 0.00720 0.00470 0.00060 0.00040 0.00000

loop_
_atom_site_label
_atom_site_fract_x
_atom_site_fract_y
_atom_site_fract_z
_atom_site_occupancy
Si1 0.75000 0.40530 0.08770 1.00000
Si2 0.52400 0.32810 0.58760 0.99000
Al1 0.75000 0.25020 0.39810 0.93000
Al2 0.61030 0.47220 0.55730 0.98000
Al3 0.49130 0.43070 0.05950 0.97000
Al4 0.35810 0.28930 0.05780 0.99000
B 0.25000 0.41590 0.22840 1.00000
O1 0.75000 0.45370 0.37880 1.00000
O2 0.75000 0.32580 0.14880 1.00000
O3 0.63900 0.42420 0.89670 1.00000
O4 0.43640 0.28240 0.40140 1.00000
O5 0.54960 0.39330 0.39720 1.00000
O6 0.45370 0.35040 0.88460 1.00000
O7 0.63960 0.28680 0.64790 1.00000
O8 0.25000 0.35000 0.16850 1.00000
O9 0.35070 0.44820 0.25530 1.00000
O10 0.25000 0.27230 0.76030 1.00000
O11 0.46630 0.48810 0.75050 1.00000

loop_
_cod_related_entry_id
_cod_related_entry_database
_cod_related_entry_code
1 AMCSD 0001022
